data_4110341
loop_
_publ_author_name
'Aaron D. Wilson'
'Rachel H. Newell'
'Michael J. McNevin'
'James T. Muckerman'
'M. Rakowski DuBois'
'Daniel L. DuBois'

_publ_contact_author_address '215 UCB, Boulder, CO, 80309-0215, USA'
_publ_contact_author_name 'Michael McNevin'
_publ_section_title
;
 Hydrogen Oxidation and Production Using Nickel-Based Molecular Catalysts
 with Positioned Proton Relays
;
_journal_name_full 'Journal of the American Chemical Society'
_journal_page_first 358
_journal_page_last 366
_journal_paper_doi 10.1021/ja056442y
_journal_volume 128
_journal_year 2006
_chemical_formula_sum 'C58 H59 B2 F8 N5 Ni P4'
_chemical_formula_weight 1182.31
_chemical_name_common '[Ni(P(Ph)2N(Ph)2)2(CH3CN)](BF4)2'
_chemical_name_systematic 6a
_space_group_IT_number 19
_symmetry_cell_setting orthorhombic
_symmetry_space_group_name_Hall 'P 2ac 2ab'
_symmetry_space_group_name_H-M 'P 21 21 21'
_atom_sites_solution_hydrogens geom
_atom_sites_solution_primary direct
_atom_sites_solution_secondary difmap
_audit_creation_method SHELXL-97
_cell_angle_alpha 90.00
_cell_angle_beta 90.00
_cell_angle_gamma 90.00
_cell_formula_units_Z 4
_cell_length_a 12.9803(5)
_cell_length_b 18.2873(7)
_cell_length_c 23.0460(8)
_cell_measurement_reflns_used 4058
_cell_measurement_temperature 152(2)
_cell_measurement_theta_max 21.03
_cell_measurement_theta_min 2.36
_cell_volume 5470.5(4)
_computing_cell_refinement 'Bruker XSCANS'
_computing_data_collection 'Bruker XSCANS'
_computing_data_reduction 'Bruker SHELXTL'
_computing_molecular_graphics 'Bruker SHELXTL'
_computing_publication_material 'Bruker SHELXTL'
_computing_structure_refinement 'SHELXL-97 (Sheldrick, 1997)'
_computing_structure_solution 'SHELXS-97 (Sheldrick, 1990)'
_diffrn_ambient_temperature 152(2)
_diffrn_measured_fraction_theta_full 1.000
_diffrn_measured_fraction_theta_max 1.000
_diffrn_measurement_device_type 'Bruker P4'
_diffrn_measurement_method '\w scans'
_diffrn_radiation_monochromator graphite
_diffrn_radiation_source 'fine-focus sealed tube'
_diffrn_radiation_type MoK\a
_diffrn_radiation_wavelength 0.71073
_diffrn_reflns_av_R_equivalents 0.2061
_diffrn_reflns_av_sigmaI/netI 0.2330
_diffrn_reflns_limit_h_max 16
_diffrn_reflns_limit_h_min -16
_diffrn_reflns_limit_k_max 23
_diffrn_reflns_limit_k_min -23
_diffrn_reflns_limit_l_max 29
_diffrn_reflns_limit_l_min -29
_diffrn_reflns_number 43782
_diffrn_reflns_theta_full 27.48
_diffrn_reflns_theta_max 27.48
_diffrn_reflns_theta_min 1.77
_exptl_absorpt_coefficient_mu 0.544
_exptl_absorpt_correction_T_max 0.9892
_exptl_absorpt_correction_T_min 0.8760
_exptl_absorpt_correction_type multi-scan
_exptl_absorpt_process_details
;
absorption correction applied 
using SADABS (Blessing, R. H. Acta Crystallogr., Sect. A 1995, 51, 33-38)' 
;
_exptl_crystal_colour red
_exptl_crystal_density_diffrn 1.436
_exptl_crystal_description 'cut prism'
_exptl_crystal_F_000 2448
_exptl_crystal_size_max 0.25
_exptl_crystal_size_mid 0.10
_exptl_crystal_size_min 0.02
_refine_diff_density_max 1.295
_refine_diff_density_min -0.447
_refine_diff_density_rms 0.096
_refine_ls_abs_structure_details 'Flack H D (1983), Acta Cryst. A39, 876-881'
_refine_ls_abs_structure_Flack 0.02(2)
_refine_ls_extinction_method none
_refine_ls_goodness_of_fit_ref 0.968
_refine_ls_hydrogen_treatment mixed
_refine_ls_matrix_type full
_refine_ls_number_parameters 701
_refine_ls_number_reflns 12544
_refine_ls_number_restraints 2
_refine_ls_restrained_S_all 0.970
_refine_ls_R_factor_all 0.1763
_refine_ls_R_factor_gt 0.0809
_refine_ls_shift/su_max 0.000
_refine_ls_shift/su_mean 0.000
_refine_ls_structure_factor_coef Fsqd
_refine_ls_weighting_details 'calc w=1/[\s^2^(Fo^2^)+(0.0596P)^2^+0.0000P] where P=(Fo^2^+2Fc^2^)/3'
_refine_ls_weighting_scheme calc
_refine_ls_wR_factor_gt 0.1436
_refine_ls_wR_factor_ref 0.1753
_reflns_number_gt 6607
_reflns_number_total 12544
_reflns_threshold_expression >2sigma(I)
_cod_data_source_file ja056442ysi20050928_044604_1.cif
_cod_data_source_block 6a
_cod_database_code 4110341

loop_
_symmetry_equiv_pos_as_xyz
'x, y, z'
'-x+1/2, -y, z+1/2'
'-x, y+1/2, -z+1/2'
'x+1/2, -y+1/2, -z'

loop_
_atom_site_label
_atom_site_type_symbol
_atom_site_fract_x
_atom_site_fract_y
_atom_site_fract_z
_atom_site_U_iso_or_equiv
_atom_site_adp_type
_atom_site_occupancy
_atom_site_symmetry_multiplicity
_atom_site_calc_flag
_atom_site_refinement_flags
_atom_site_disorder_assembly
_atom_site_disorder_group
Ni1 Ni 0.42456(6) 0.52243(4) 0.07567(4) 0.0197(2) Uani 1 1 d . . .
P1 P 0.27018(14) 0.55671(9) 0.04624(8) 0.0220(4) Uani 1 1 d . . .
P2 P 0.38201(13) 0.58970(9) 0.15036(8) 0.0205(4) Uani 1 1 d . . .
P3 P 0.58311(14) 0.56334(9) 0.06638(8) 0.0213(4) Uani 1 1 d . . .
P4 P 0.47057(13) 0.45171(9) 0.00250(8) 0.0199(4) Uani 1 1 d . . .
N1 N 0.4109(4) 0.4319(3) 0.1273(2) 0.0255(14) Uani 1 1 d . . .
N2 N 0.1707(4) 0.5648(3) 0.1514(2) 0.0210(13) Uani 1 1 d . . .
N3 N 0.3373(4) 0.6984(3) 0.0731(3) 0.0220(13) Uani 1 1 d . . .
N4 N 0.5339(4) 0.5777(3) -0.0512(2) 0.0216(13) Uani 1 1 d . C .
N5 N 0.6770(4) 0.4392(3) 0.0301(2) 0.0229(13) Uani 1 1 d . . .
B1 B 0.1518(11) 0.2614(8) 0.1451(6) 0.075(4) Uani 1 1 d D . .
B2 B 0.3355(7) 0.8279(5) 0.2854(4) 0.033(2) Uani 1 1 d . . .
F2 F 0.1004(4) 0.2220(3) 0.1035(3) 0.0792(18) Uani 1 1 d . A .
F4 F 0.1772(5) 0.3298(3) 0.1265(3) 0.084(2) Uani 1 1 d . A .
F5 F 0.2806(4) 0.8909(3) 0.2966(2) 0.0723(17) Uani 1 1 d . . .
F6 F 0.2695(4) 0.7704(3) 0.2750(2) 0.0597(14) Uani 1 1 d . . .
F7 F 0.3995(4) 0.8112(3) 0.3313(2) 0.0553(14) Uani 1 1 d . . .
F8 F 0.3940(4) 0.8384(3) 0.2356(2) 0.0552(14) Uani 1 1 d . . .
F1 F 0.0610(10) 0.2759(6) 0.1793(5) 0.078(5) Uiso 0.519(13) 1 d P A 1
F3 F 0.2114(9) 0.2109(6) 0.1695(5) 0.070(4) Uiso 0.519(13) 1 d PD A 1
F1A F 0.1463(10) 0.2624(6) 0.2048(6) 0.073(5) Uiso 0.481(13) 1 d P A 2
F3A F 0.2622(13) 0.2402(11) 0.1408(9) 0.142(8) Uiso 0.481(13) 1 d PD A 2
C1 C 0.3970(5) 0.3922(4) 0.1629(3) 0.0276(18) Uani 1 1 d . . .
C2 C 0.3769(7) 0.3411(5) 0.2120(4) 0.051(2) Uani 1 1 d . . .
H2A H 0.4332 0.3444 0.2402 0.071 Uiso 1 1 calc R . .
H2B H 0.3723 0.2910 0.1972 0.071 Uiso 1 1 calc R . .
H2C H 0.3118 0.3543 0.2309 0.071 Uiso 1 1 calc R . .
C3 C 0.1677(5) 0.5262(4) 0.0959(3) 0.0264(17) Uani 1 1 d . . .
H3A H 0.0999 0.5345 0.0773 0.037 Uiso 1 1 calc R . .
H3B H 0.1751 0.4731 0.1029 0.037 Uiso 1 1 calc R . .
C4 C 0.2648(5) 0.5546(4) 0.1852(3) 0.0255(16) Uani 1 1 d . . .
H4A H 0.2739 0.5018 0.1928 0.036 Uiso 1 1 calc R . .
H4B H 0.2563 0.5793 0.2231 0.036 Uiso 1 1 calc R . .
C5 C 0.2509(5) 0.6575(3) 0.0462(3) 0.0252(17) Uani 1 1 d . . .
H5A H 0.2422 0.6743 0.0057 0.035 Uiso 1 1 calc R . .
H5B H 0.1866 0.6690 0.0675 0.035 Uiso 1 1 calc R . .
C6 C 0.3497(5) 0.6861(3) 0.1348(3) 0.0215(16) Uani 1 1 d . . .
H6A H 0.2850 0.6992 0.1551 0.030 Uiso 1 1 calc R . .
H6B H 0.4051 0.7181 0.1498 0.030 Uiso 1 1 calc R . .
C7 C 0.5183(5) 0.5000(3) -0.0622(3) 0.0230(17) Uani 1 1 d . . .
H7A H 0.5843 0.4778 -0.0746 0.032 Uiso 1 1 calc R . .
H7B H 0.4681 0.4940 -0.0942 0.032 Uiso 1 1 calc R . .
C8 C 0.6157(5) 0.5917(4) -0.0083(3) 0.0254(16) Uani 1 1 d . . .
H8A H 0.6315 0.6447 -0.0083 0.036 Uiso 1 1 calc R . .
H8B H 0.6788 0.5655 -0.0206 0.036 Uiso 1 1 calc R . .
C9 C 0.5815(5) 0.3958(3) 0.0244(3) 0.0241(16) Uani 1 1 d . . .
H9A H 0.5662 0.3721 0.0621 0.034 Uiso 1 1 calc R . .
H9B H 0.5924 0.3567 -0.0046 0.034 Uiso 1 1 calc R . .
C10 C 0.6788(5) 0.4894(3) 0.0790(3) 0.0244(15) Uani 1 1 d . . .
H10A H 0.7485 0.5107 0.0832 0.034 Uiso 1 1 calc R . .
H10B H 0.6619 0.4628 0.1152 0.034 Uiso 1 1 calc R . .
C11 C 0.2228(5) 0.5317(4) -0.0255(3) 0.0232(16) Uani 1 1 d . . .
C12 C 0.2715(5) 0.5610(4) -0.0731(3) 0.0266(16) Uani 1 1 d . . .
H12 H 0.3257 0.5953 -0.0680 0.032 Uiso 1 1 calc R . .
C13 C 0.2414(6) 0.5404(4) -0.1289(3) 0.0329(19) Uani 1 1 d . . .
H13 H 0.2760 0.5599 -0.1618 0.040 Uiso 1 1 calc R . .
C14 C 0.1609(6) 0.4915(4) -0.1364(3) 0.036(2) Uani 1 1 d . . .
H14 H 0.1392 0.4781 -0.1743 0.043 Uiso 1 1 calc R . .
C15 C 0.1131(6) 0.4629(4) -0.0889(3) 0.0337(19) Uani 1 1 d . . .
H15 H 0.0585 0.4290 -0.0943 0.040 Uiso 1 1 calc R . .
C16 C 0.1421(5) 0.4820(4) -0.0328(3) 0.0317(18) Uani 1 1 d . . .
H16 H 0.1078 0.4616 -0.0002 0.038 Uiso 1 1 calc R . .
C17 C 0.4686(5) 0.5902(4) 0.2122(3) 0.0191(15) Uani 1 1 d . . .
C18 C 0.5366(5) 0.5331(4) 0.2225(3) 0.0200(15) Uani 1 1 d . . .
H18 H 0.5403 0.4941 0.1954 0.024 Uiso 1 1 calc R . .
C19 C 0.5990(5) 0.5314(4) 0.2711(3) 0.0293(17) Uani 1 1 d . . .
H19 H 0.6441 0.4914 0.2775 0.035 Uiso 1 1 calc R . .
C20 C 0.5949(5) 0.5885(4) 0.3099(3) 0.0309(18) Uani 1 1 d . . .
H20 H 0.6391 0.5886 0.3428 0.037 Uiso 1 1 calc R . .
C21 C 0.5264(6) 0.6461(4) 0.3014(3) 0.036(2) Uani 1 1 d . . .
H21 H 0.5230 0.6848 0.3289 0.043 Uiso 1 1 calc R . .
C22 C 0.4632(5) 0.6472(4) 0.2530(3) 0.0278(18) Uani 1 1 d . . .
H22 H 0.4164 0.6865 0.2473 0.033 Uiso 1 1 calc R . .
C23 C 0.0782(6) 0.5597(3) 0.1854(3) 0.0223(15) Uani 1 1 d . . .
C24 C -0.0013(5) 0.5119(4) 0.1721(3) 0.0320(19) Uani 1 1 d . . .
H24 H 0.0045 0.4794 0.1401 0.038 Uiso 1 1 calc R . .
C25 C -0.0904(6) 0.5123(4) 0.2065(3) 0.039(2) Uani 1 1 d . . .
H25 H -0.1453 0.4798 0.1976 0.047 Uiso 1 1 calc R . .
C26 C -0.0996(5) 0.5596(5) 0.2534(3) 0.043(2) Uani 1 1 d . . .
H26 H -0.1605 0.5597 0.2762 0.052 Uiso 1 1 calc R . .
C27 C -0.0197(6) 0.6063(4) 0.2666(3) 0.035(2) Uani 1 1 d . . .
H27 H -0.0256 0.6390 0.2985 0.041 Uiso 1 1 calc R . .
C28 C 0.0670(6) 0.6055(4) 0.2340(3) 0.0334(18) Uani 1 1 d . . .
H28 H 0.1222 0.6370 0.2444 0.040 Uiso 1 1 calc R . .
C29 C 0.3495(5) 0.7729(4) 0.0526(3) 0.0237(17) Uani 1 1 d . . .
C30 C 0.3638(6) 0.8309(4) 0.0917(3) 0.0333(19) Uani 1 1 d . . .
H30 H 0.3559 0.8227 0.1321 0.040 Uiso 1 1 calc R . .
C31 C 0.3893(6) 0.8999(4) 0.0719(4) 0.039(2) Uani 1 1 d . . .
H31 H 0.4008 0.9384 0.0988 0.047 Uiso 1 1 calc R . .
C32 C 0.3981(6) 0.9130(4) 0.0137(4) 0.044(2) Uani 1 1 d . . .
H32 H 0.4160 0.9604 0.0002 0.053 Uiso 1 1 calc R . .
C33 C 0.3808(5) 0.8564(4) -0.0256(3) 0.0335(19) Uani 1 1 d . . .
H33 H 0.3852 0.8656 -0.0661 0.040 Uiso 1 1 calc R . .
C34 C 0.3574(5) 0.7871(4) -0.0060(3) 0.0275(17) Uani 1 1 d . . .
H34 H 0.3466 0.7488 -0.0331 0.033 Uiso 1 1 calc R . .
C35 C 0.6330(5) 0.6406(4) 0.1070(3) 0.0233(16) Uani 1 1 d . . .
C36 C 0.5991(5) 0.7108(4) 0.0918(3) 0.0288(18) Uani 1 1 d . . .
H36 H 0.5475 0.7167 0.0630 0.035 Uiso 1 1 calc R . .
C37 C 0.6407(6) 0.7718(4) 0.1189(3) 0.0310(19) Uani 1 1 d . . .
H37 H 0.6171 0.8192 0.1085 0.037 Uiso 1 1 calc R . .
C38 C 0.7154(6) 0.7644(4) 0.1605(3) 0.0343(19) Uani 1 1 d . . .
H38 H 0.7455 0.8065 0.1776 0.041 Uiso 1 1 calc R . .
C39 C 0.7478(6) 0.6940(4) 0.1779(3) 0.0352(19) Uani 1 1 d . . .
H39 H 0.7977 0.6884 0.2077 0.042 Uiso 1 1 calc R . .
C40 C 0.7057(5) 0.6337(4) 0.1510(3) 0.0267(17) Uani 1 1 d . . .
H40 H 0.7268 0.5862 0.1628 0.032 Uiso 1 1 calc R . .
C41 C 0.3816(5) 0.3849(3) -0.0257(3) 0.0197(15) Uani 1 1 d . . .
C42 C 0.3047(5) 0.3555(4) 0.0103(3) 0.0291(18) Uani 1 1 d . . .
H42 H 0.2996 0.3706 0.0497 0.035 Uiso 1 1 calc R . .
C43 C 0.2364(6) 0.3046(3) -0.0117(3) 0.0304(19) Uani 1 1 d . . .
H43 H 0.1851 0.2844 0.0130 0.036 Uiso 1 1 calc R . .
C44 C 0.2417(6) 0.2827(4) -0.0687(4) 0.0330(19) Uani 1 1 d . . .
H44 H 0.1937 0.2483 -0.0836 0.040 Uiso 1 1 calc R . .
C45 C 0.3162(6) 0.3107(4) -0.1035(4) 0.040(2) Uani 1 1 d . . .
H45 H 0.3207 0.2957 -0.1429 0.048 Uiso 1 1 calc R . .
C46 C 0.3863(6) 0.3615(4) -0.0815(3) 0.038(2) Uani 1 1 d . . .
H46 H 0.4386 0.3802 -0.1063 0.046 Uiso 1 1 calc R . .
C47 C 0.5385(5) 0.6232(4) -0.1017(3) 0.0278(17) Uani 1 1 d . . .
C48 C 0.5345(6) 0.6991(4) -0.0948(3) 0.037(2) Uani 1 1 d . C .
H48 H 0.5341 0.7200 -0.0570 0.044 Uiso 1 1 calc R . .
C49 C 0.5311(6) 0.7426(4) -0.1426(3) 0.0346(19) Uani 1 1 d . . .
H49 H 0.5418 0.7937 -0.1378 0.041 Uiso 1 1 calc R B 1
C50 C 0.5132(14) 0.7169(8) -0.1965(7) 0.046(4) Uiso 0.637(16) 1 d P C 1
H50 H 0.5026 0.7494 -0.2281 0.055 Uiso 0.637(16) 1 calc PR C 1
C51 C 0.5107(10) 0.6421(6) -0.2047(5) 0.032(4) Uiso 0.637(16) 1 d P C 1
H51 H 0.5031 0.6224 -0.2426 0.038 Uiso 0.637(16) 1 calc PR C 1
C52 C 0.5194(10) 0.5963(7) -0.1574(5) 0.028(3) Uiso 0.637(16) 1 d P C 1
H52 H 0.5121 0.5451 -0.1629 0.033 Uiso 0.637(16) 1 calc PR C 1
C50A C 0.565(2) 0.7103(12) -0.2003(10) 0.034(6) Uiso 0.363(16) 1 d P C 2
H50A H 0.5717 0.7403 -0.2337 0.040 Uiso 0.363(16) 1 calc PR C 2
C51A C 0.586(2) 0.6384(12) -0.2030(10) 0.047(7) Uiso 0.363(16) 1 d P C 2
H51A H 0.6066 0.6181 -0.2390 0.056 Uiso 0.363(16) 1 calc PR C 2
C52A C 0.577(2) 0.5936(13) -0.1560(10) 0.039(6) Uiso 0.363(16) 1 d P C 2
H52A H 0.5966 0.5436 -0.1587 0.046 Uiso 0.363(16) 1 calc PR C 2
C53 C 0.7706(5) 0.3998(4) 0.0207(3) 0.0250(17) Uani 1 1 d . . .
C54 C 0.8445(6) 0.3906(4) 0.0642(4) 0.040(2) Uani 1 1 d . . .
H54 H 0.8343 0.4098 0.1020 0.048 Uiso 1 1 calc R . .
C55 C 0.9352(7) 0.3516(4) 0.0498(5) 0.060(3) Uani 1 1 d . . .
H55 H 0.9872 0.3460 0.0784 0.072 Uiso 1 1 calc R . .
C56 C 0.9506(7) 0.3218(5) -0.0041(5) 0.057(3) Uani 1 1 d . . .
H56 H 1.0118 0.2953 -0.0124 0.069 Uiso 1 1 calc R . .
C57 C 0.8774(7) 0.3307(5) -0.0454(5) 0.051(2) Uani 1 1 d . . .
H57 H 0.8879 0.3097 -0.0826 0.061 Uiso 1 1 calc R . .
C58 C 0.7861(6) 0.3704(4) -0.0347(4) 0.035(2) Uani 1 1 d . . .
H58 H 0.7362 0.3769 -0.0644 0.042 Uiso 1 1 calc R . .

loop_
_atom_site_aniso_label
_atom_site_aniso_U_11
_atom_site_aniso_U_22
_atom_site_aniso_U_33
_atom_site_aniso_U_23
_atom_site_aniso_U_13
_atom_site_aniso_U_12
Ni1 0.0198(4) 0.0187(4) 0.0205(5) -0.0004(4) 0.0001(4) -0.0008(4)
P1 0.0249(10) 0.0168(9) 0.0242(10) -0.0013(8) -0.0013(8) 0.0013(8)
P2 0.0192(9) 0.0199(9) 0.0224(10) -0.0006(8) -0.0005(8) -0.0001(8)
P3 0.0206(9) 0.0205(9) 0.0228(10) 0.0000(7) 0.0005(9) -0.0006(8)
P4 0.0206(9) 0.0174(9) 0.0216(10) 0.0007(8) 0.0003(8) -0.0005(8)
N1 0.022(3) 0.029(3) 0.025(3) 0.001(3) 0.002(3) 0.002(3)
N2 0.019(3) 0.026(3) 0.019(3) 0.002(3) 0.002(3) 0.002(3)
N3 0.025(3) 0.018(3) 0.023(3) 0.004(3) -0.006(3) -0.002(2)
N4 0.024(3) 0.017(3) 0.024(3) -0.002(2) 0.000(3) -0.002(3)
N5 0.017(3) 0.024(3) 0.027(4) -0.006(3) 0.002(3) 0.002(3)
B1 0.089(11) 0.082(10) 0.053(9) 0.015(7) 0.025(8) 0.027(9)
B2 0.035(5) 0.045(6) 0.020(5) -0.001(4) 0.006(5) -0.002(5)
F2 0.059(4) 0.072(4) 0.106(5) -0.006(4) 0.003(3) -0.005(3)
F4 0.090(4) 0.086(4) 0.075(4) 0.039(3) -0.012(4) -0.042(4)
F5 0.076(4) 0.052(3) 0.090(4) -0.021(3) 0.007(3) 0.022(3)
F6 0.056(3) 0.045(3) 0.078(4) 0.003(3) -0.005(3) -0.010(3)
F7 0.053(3) 0.070(3) 0.042(3) 0.005(3) -0.002(3) -0.002(3)
F8 0.058(3) 0.072(3) 0.037(3) -0.001(2) 0.001(2) -0.002(3)
C1 0.027(4) 0.024(4) 0.031(5) -0.002(3) 0.001(4) 0.008(3)
C2 0.043(5) 0.053(6) 0.056(6) 0.024(5) 0.012(5) 0.001(5)
C3 0.020(3) 0.025(4) 0.034(4) 0.000(3) -0.002(3) 0.001(3)
C4 0.028(4) 0.027(4) 0.022(4) 0.004(3) 0.001(3) 0.000(3)
C5 0.026(4) 0.020(4) 0.029(4) -0.004(3) -0.013(3) 0.003(3)
C6 0.032(4) 0.011(3) 0.021(4) -0.007(3) 0.006(3) 0.003(3)
C7 0.027(4) 0.026(4) 0.016(4) -0.003(3) 0.002(3) -0.002(3)
C8 0.023(4) 0.023(4) 0.030(4) 0.001(3) -0.002(3) -0.007(3)
C9 0.024(4) 0.021(4) 0.028(4) 0.006(3) -0.002(3) 0.002(4)
C10 0.026(4) 0.018(4) 0.030(4) -0.001(3) -0.003(4) -0.002(3)
C11 0.026(4) 0.025(4) 0.018(4) -0.003(3) -0.003(3) 0.009(3)
C12 0.032(4) 0.025(4) 0.023(4) -0.004(4) -0.006(4) 0.006(3)
C13 0.039(5) 0.033(4) 0.027(5) 0.010(3) 0.006(4) 0.005(4)
C14 0.041(5) 0.038(5) 0.028(5) -0.003(3) -0.007(4) 0.000(4)
C15 0.036(4) 0.034(4) 0.031(5) -0.003(3) 0.001(4) -0.002(4)
C16 0.034(4) 0.028(4) 0.033(5) 0.001(4) 0.000(4) 0.002(4)
C17 0.013(3) 0.023(4) 0.022(4) -0.003(3) 0.005(3) -0.001(3)
C18 0.027(4) 0.025(4) 0.008(3) -0.003(3) 0.006(3) -0.005(3)
C19 0.022(4) 0.035(4) 0.031(4) 0.003(4) 0.003(3) 0.002(4)
C20 0.028(4) 0.041(4) 0.024(4) -0.001(3) -0.005(4) -0.002(4)
C21 0.055(5) 0.034(4) 0.019(4) -0.011(3) -0.007(4) -0.004(4)
C22 0.031(4) 0.026(4) 0.026(4) -0.001(3) -0.004(4) 0.009(3)
C23 0.025(4) 0.023(3) 0.019(4) 0.006(3) 0.001(3) 0.001(4)
C24 0.024(4) 0.029(4) 0.043(5) -0.011(4) 0.004(4) -0.003(3)
C25 0.023(4) 0.058(5) 0.037(5) 0.004(4) 0.008(4) -0.012(4)
C26 0.016(4) 0.075(6) 0.039(5) 0.013(5) 0.017(4) 0.004(4)
C27 0.033(5) 0.038(5) 0.033(5) 0.003(4) 0.003(4) 0.021(4)
C28 0.024(4) 0.035(4) 0.041(5) -0.001(4) -0.007(4) 0.005(4)
C29 0.018(4) 0.016(4) 0.036(5) 0.003(3) -0.005(3) 0.003(3)
C30 0.038(5) 0.031(4) 0.030(5) -0.002(3) 0.001(4) 0.001(4)
C31 0.041(5) 0.021(4) 0.055(6) -0.002(4) -0.006(5) -0.005(4)
C32 0.038(5) 0.032(4) 0.062(7) 0.012(4) -0.011(5) -0.006(4)
C33 0.028(4) 0.037(5) 0.035(5) 0.013(4) 0.004(4) -0.001(4)
C34 0.030(4) 0.033(4) 0.020(4) 0.000(3) -0.005(3) 0.001(3)
C35 0.018(4) 0.026(4) 0.026(4) 0.001(3) 0.001(3) -0.005(3)
C36 0.023(4) 0.027(4) 0.036(5) 0.002(3) 0.001(3) -0.001(3)
C37 0.031(4) 0.022(4) 0.040(5) -0.002(4) 0.009(4) -0.003(3)
C38 0.044(5) 0.028(4) 0.031(5) -0.009(3) 0.012(4) -0.017(4)
C39 0.031(5) 0.046(5) 0.029(5) -0.004(4) -0.008(4) -0.001(4)
C40 0.029(4) 0.023(4) 0.028(4) 0.003(3) -0.001(4) -0.004(3)
C41 0.019(3) 0.021(4) 0.020(4) 0.000(3) -0.001(3) -0.003(3)
C42 0.029(4) 0.024(4) 0.034(5) -0.005(3) 0.001(4) 0.000(3)
C43 0.025(4) 0.015(4) 0.052(6) 0.002(3) -0.003(4) -0.003(3)
C44 0.039(5) 0.017(4) 0.044(5) 0.004(4) -0.018(4) -0.001(3)
C45 0.048(5) 0.036(5) 0.036(5) -0.001(4) -0.007(4) -0.007(4)
C46 0.045(5) 0.033(4) 0.037(5) -0.001(4) -0.002(4) -0.017(4)
C47 0.028(4) 0.022(4) 0.033(5) 0.004(3) -0.001(4) -0.008(3)
C48 0.049(5) 0.029(4) 0.032(5) 0.007(3) -0.002(4) 0.003(4)
C49 0.045(5) 0.020(4) 0.038(5) 0.009(3) -0.010(4) -0.006(4)
C53 0.017(4) 0.022(4) 0.035(5) 0.006(3) 0.005(3) -0.002(3)
C54 0.038(5) 0.020(4) 0.063(6) 0.000(4) -0.016(5) 0.002(4)
C55 0.026(5) 0.035(5) 0.118(10) 0.003(5) -0.019(6) 0.011(4)
C56 0.034(5) 0.030(5) 0.108(9) 0.010(6) 0.020(6) 0.002(4)
C57 0.047(6) 0.037(5) 0.068(7) 0.014(5) 0.023(5) -0.002(5)
C58 0.034(5) 0.025(4) 0.045(5) 0.016(4) 0.011(4) 0.002(4)

loop_
_atom_type_symbol
_atom_type_description
_atom_type_scat_dispersion_real
_atom_type_scat_dispersion_imag
_atom_type_scat_source
C C 0.0033 0.0016 'International Tables Vol C Tables 4.2.6.8 and 6.1.1.4'
H H 0.0000 0.0000 'International Tables Vol C Tables 4.2.6.8 and 6.1.1.4'
B B 0.0013 0.0007 'International Tables Vol C Tables 4.2.6.8 and 6.1.1.4'
N N 0.0061 0.0033 'International Tables Vol C Tables 4.2.6.8 and 6.1.1.4'
F F 0.0171 0.0103 'International Tables Vol C Tables 4.2.6.8 and 6.1.1.4'
P P 0.1023 0.0942 'International Tables Vol C Tables 4.2.6.8 and 6.1.1.4'
Ni Ni 0.3393 1.1124 'International Tables Vol C Tables 4.2.6.8 and 6.1.1.4'

loop_
_geom_angle_atom_site_label_1
_geom_angle_atom_site_label_2
_geom_angle_atom_site_label_3
_geom_angle
N1 Ni1 P2 88.63(16)
N1 Ni1 P3 114.37(17)
P2 Ni1 P3 96.98(7)
N1 Ni1 P1 109.27(17)
P2 Ni1 P1 81.53(7)
P3 Ni1 P1 136.29(7)
N1 Ni1 P4 89.61(16)
P2 Ni1 P4 177.86(8)
P3 Ni1 P4 82.63(7)
P1 Ni1 P4 100.21(7)
C11 P1 C3 104.1(3)
C11 P1 C5 101.7(3)
C3 P1 C5 101.7(3)
C11 P1 Ni1 120.9(2)
C3 P1 Ni1 112.3(2)
C5 P1 Ni1 113.8(2)
C17 P2 C4 99.9(3)
C17 P2 C6 106.8(3)
C4 P2 C6 103.3(3)
C17 P2 Ni1 117.7(2)
C4 P2 Ni1 110.9(2)
C6 P2 Ni1 116.2(2)
C35 P3 C8 100.4(3)
C35 P3 C10 104.3(3)
C8 P3 C10 101.3(3)
C35 P3 Ni1 123.3(2)
C8 P3 Ni1 113.6(2)
C10 P3 Ni1 111.3(2)
C41 P4 C9 103.0(3)
C41 P4 C7 104.4(3)
C9 P4 C7 103.1(3)
C41 P4 Ni1 119.9(2)
C9 P4 Ni1 109.1(2)
C7 P4 Ni1 115.4(2)
C1 N1 Ni1 166.5(6)
C23 N2 C4 113.6(5)
C23 N2 C3 115.0(5)
C4 N2 C3 115.3(5)
C6 N3 C29 116.9(5)
C6 N3 C5 114.6(5)
C29 N3 C5 114.9(5)
C47 N4 C7 115.5(5)
C47 N4 C8 114.5(5)
C7 N4 C8 112.7(5)
C53 N5 C10 114.9(5)
C53 N5 C9 115.3(5)
C10 N5 C9 114.9(5)
F3 B1 F4 129.1(13)
F3 B1 F2 102.3(11)
F4 B1 F2 112.3(10)
F3 B1 F1A 67.5(9)
F4 B1 F1A 108.4(13)
F2 B1 F1A 132.7(13)
F3 B1 F1 111.8(11)
F4 B1 F1 101.6(10)
F2 B1 F1 94.6(11)
F1A B1 F1 53.8(8)
F3 B1 F3A 44.5(9)
F4 B1 F3A 89.2(12)
F2 B1 F3A 106.5(12)
F1A B1 F3A 96.8(13)
F1 B1 F3A 150.6(14)
F6 B2 F5 110.4(7)
F6 B2 F7 109.7(7)
F5 B2 F7 110.7(7)
F6 B2 F8 107.5(7)
F5 B2 F8 108.8(7)
F7 B2 F8 109.6(7)
N1 C1 C2 178.0(8)
N2 C3 P1 112.2(5)
N2 C4 P2 114.6(4)
N3 C5 P1 113.5(4)
N3 C6 P2 111.3(4)
N4 C7 P4 111.9(4)
N4 C8 P3 114.3(4)
N5 C9 P4 112.5(4)
N5 C10 P3 109.1(4)
C12 C11 C16 120.1(6)
C12 C11 P1 118.2(5)
C16 C11 P1 121.7(5)
C11 C12 C13 120.2(6)
C14 C13 C12 119.9(7)
C15 C14 C13 119.5(7)
C14 C15 C16 121.8(7)
C15 C16 C11 118.5(7)
C18 C17 C22 118.4(6)
C18 C17 P2 121.6(5)
C22 C17 P2 119.9(5)
C19 C18 C17 121.9(6)
C20 C19 C18 119.2(7)
C19 C20 C21 120.5(7)
C22 C21 C20 120.1(7)
C21 C22 C17 119.9(7)
C24 C23 C28 118.3(7)
C24 C23 N2 122.9(6)
C28 C23 N2 118.8(6)
C23 C24 C25 119.1(7)
C26 C25 C24 120.9(7)
C27 C26 C25 119.6(7)
C28 C27 C26 119.8(7)
C27 C28 C23 122.4(7)
C34 C29 C30 118.3(7)
C34 C29 N3 120.3(6)
C30 C29 N3 121.1(6)
C31 C30 C29 120.7(7)
C32 C31 C30 120.3(8)
C31 C32 C33 119.6(7)
C34 C33 C32 120.3(7)
C29 C34 C33 120.7(7)
C40 C35 C36 118.6(6)
C40 C35 P3 123.1(5)
C36 C35 P3 118.3(5)
C37 C36 C35 120.2(7)
C38 C37 C36 120.7(7)
C37 C38 C39 120.0(7)
C40 C39 C38 118.9(7)
C39 C40 C35 121.6(6)
C46 C41 C42 118.1(6)
C46 C41 P4 121.8(5)
C42 C41 P4 120.1(5)
C43 C42 C41 119.8(7)
C44 C43 C42 120.9(7)
C45 C44 C43 119.4(7)
C44 C45 C46 120.1(8)
C41 C46 C45 121.7(7)
C52 C47 C48 116.6(8)
C52 C47 N4 122.4(7)
C48 C47 N4 118.8(6)
C52 C47 C52A 30.6(9)
C48 C47 C52A 118.8(11)
N4 C47 C52A 119.9(11)
C49 C48 C47 119.3(7)
C50 C49 C48 123.2(9)
C50 C49 C50A 27.0(9)
C48 C49 C50A 118.1(10)
C49 C50 C51 118.5(13)
C52 C51 C50 119.5(12)
C51 C52 C47 121.8(10)
C51A C50A C49 118.6(19)
C50A C51A C52A 122(2)
C51A C52A C47 119(2)
C54 C53 C58 120.6(7)
C54 C53 N5 122.4(7)
C58 C53 N5 117.0(6)
C53 C54 C55 117.6(8)
C56 C55 C54 122.3(9)
C57 C56 C55 119.1(9)
C56 C57 C58 121.8(9)
C53 C58 C57 118.5(8)

loop_
_geom_bond_atom_site_label_1
_geom_bond_atom_site_label_2
_geom_bond_distance
Ni1 N1 2.046(6)
Ni1 P2 2.187(2)
Ni1 P3 2.200(2)
Ni1 P1 2.207(2)
Ni1 P4 2.207(2)
P1 C11 1.821(7)
P1 C3 1.841(7)
P1 C5 1.860(6)
P2 C17 1.816(7)
P2 C4 1.836(7)
P2 C6 1.847(6)
P3 C35 1.815(7)
P3 C8 1.848(7)
P3 C10 1.859(6)
P4 C41 1.802(7)
P4 C9 1.837(6)
P4 C7 1.840(6)
N1 C1 1.111(8)
N2 C23 1.435(8)
N2 C4 1.460(8)
N2 C3 1.462(8)
N3 C6 1.449(8)
N3 C29 1.451(8)
N3 C5 1.482(8)
N4 C47 1.432(8)
N4 C7 1.458(8)
N4 C8 1.473(8)
N5 C53 1.430(8)
N5 C10 1.453(8)
N5 C9 1.478(8)
B1 F3 1.330(13)
B1 F4 1.362(15)
B1 F2 1.372(16)
B1 F1A 1.377(17)
B1 F1 1.442(16)
B1 F3A 1.488(15)
B2 F6 1.378(10)
B2 F5 1.379(10)
B2 F7 1.379(10)
B2 F8 1.390(9)
C1 C2 1.491(10)
C11 C12 1.375(9)
C11 C16 1.399(9)
C12 C13 1.395(10)
C13 C14 1.386(10)
C14 C15 1.362(10)
C15 C16 1.392(10)
C17 C18 1.386(9)
C17 C22 1.406(9)
C18 C19 1.381(9)
C19 C20 1.376(9)
C20 C21 1.392(10)
C21 C22 1.385(9)
C23 C24 1.387(9)
C23 C28 1.408(9)
C24 C25 1.402(10)
C25 C26 1.389(11)
C26 C27 1.377(10)
C27 C28 1.353(10)
C29 C34 1.379(9)
C29 C30 1.405(9)
C30 C31 1.381(10)
C31 C32 1.367(11)
C32 C33 1.395(11)
C33 C34 1.380(9)
C35 C40 1.391(9)
C35 C36 1.401(9)
C36 C37 1.386(9)
C37 C38 1.371(11)
C38 C39 1.411(10)
C39 C40 1.379(10)
C41 C46 1.357(9)
C41 C42 1.405(9)
C42 C43 1.382(9)
C43 C44 1.377(10)
C44 C45 1.356(11)
C45 C46 1.395(10)
C47 C52 1.397(13)
C47 C48 1.399(9)
C47 C52A 1.45(2)
C48 C49 1.361(10)
C49 C50 1.348(16)
C49 C50A 1.52(2)
C50 C51 1.380(18)
C51 C52 1.378(16)
C50A C51A 1.34(3)
C51A C52A 1.36(3)
C53 C54 1.397(10)
C53 C58 1.399(10)
C54 C55 1.415(11)
C55 C56 1.370(13)
C56 C57 1.354(13)
C57 C58 1.412(11)

loop_
_geom_torsion_atom_site_label_1
_geom_torsion_atom_site_label_2
_geom_torsion_atom_site_label_3
_geom_torsion_atom_site_label_4
_geom_torsion
N1 Ni1 P1 C11 -98.9(3)
P2 Ni1 P1 C11 175.5(3)
P3 Ni1 P1 C11 84.3(3)
P4 Ni1 P1 C11 -5.7(3)
N1 Ni1 P1 C3 24.7(3)
P2 Ni1 P1 C3 -60.9(3)
P3 Ni1 P1 C3 -152.1(3)
P4 Ni1 P1 C3 117.9(3)
N1 Ni1 P1 C5 139.5(3)
P2 Ni1 P1 C5 54.0(3)
P3 Ni1 P1 C5 -37.3(3)
P4 Ni1 P1 C5 -127.3(3)
N1 Ni1 P2 C17 64.0(3)
P3 Ni1 P2 C17 -50.4(2)
P1 Ni1 P2 C17 173.7(2)
P4 Ni1 P2 C17 29(2)
N1 Ni1 P2 C4 -50.0(3)
P3 Ni1 P2 C4 -164.4(2)
P1 Ni1 P2 C4 59.7(2)
P4 Ni1 P2 C4 -85(2)
N1 Ni1 P2 C6 -167.6(3)
P3 Ni1 P2 C6 78.0(3)
P1 Ni1 P2 C6 -57.9(3)
P4 Ni1 P2 C6 158(2)
N1 Ni1 P3 C35 -100.2(3)
P2 Ni1 P3 C35 -8.6(3)
P1 Ni1 P3 C35 76.4(3)
P4 Ni1 P3 C35 173.5(3)
N1 Ni1 P3 C8 138.3(3)
P2 Ni1 P3 C8 -130.0(3)
P1 Ni1 P3 C8 -45.0(3)
P4 Ni1 P3 C8 52.1(3)
N1 Ni1 P3 C10 24.7(3)
P2 Ni1 P3 C10 116.4(3)
P1 Ni1 P3 C10 -158.6(3)
P4 Ni1 P3 C10 -61.5(2)
N1 Ni1 P4 C41 63.2(3)
P2 Ni1 P4 C41 98(2)
P3 Ni1 P4 C41 177.8(3)
P1 Ni1 P4 C41 -46.3(3)
N1 Ni1 P4 C9 -55.1(3)
P2 Ni1 P4 C9 -20(2)
P3 Ni1 P4 C9 59.5(2)
P1 Ni1 P4 C9 -164.6(2)
N1 Ni1 P4 C7 -170.6(3)
P2 Ni1 P4 C7 -136(2)
P3 Ni1 P4 C7 -55.9(3)
P1 Ni1 P4 C7 79.9(3)
P2 Ni1 N1 C1 5(3)
P3 Ni1 N1 C1 102(3)
P1 Ni1 N1 C1 -75(3)
P4 Ni1 N1 C1 -176(3)
Ni1 N1 C1 C2 5(27)
C23 N2 C3 P1 163.1(4)
C4 N2 C3 P1 -61.7(6)
C11 P1 C3 N2 -158.0(5)
C5 P1 C3 N2 -52.5(5)
Ni1 P1 C3 N2 69.5(5)
C23 N2 C4 P2 -160.9(4)
C3 N2 C4 P2 63.3(7)
C17 P2 C4 N2 164.8(5)
C6 P2 C4 N2 54.8(6)
Ni1 P2 C4 N2 -70.4(5)
C6 N3 C5 P1 -66.4(6)
C29 N3 C5 P1 154.1(5)
C11 P1 C5 N3 -139.1(5)
C3 P1 C5 N3 113.6(5)
Ni1 P1 C5 N3 -7.4(6)
C29 N3 C6 P2 -158.0(4)
C5 N3 C6 P2 63.4(6)
C17 P2 C6 N3 145.4(5)
C4 P2 C6 N3 -109.8(5)
Ni1 P2 C6 N3 11.9(6)
C47 N4 C7 P4 -160.8(5)
C8 N4 C7 P4 65.0(6)
C41 P4 C7 N4 143.2(5)
C9 P4 C7 N4 -109.5(5)
Ni1 P4 C7 N4 9.4(6)
C47 N4 C8 P3 156.4(5)
C7 N4 C8 P3 -68.9(6)
C35 P3 C8 N4 -137.8(5)
C10 P3 C8 N4 115.1(5)
Ni1 P3 C8 N4 -4.3(5)
C53 N5 C9 P4 -152.7(5)
C10 N5 C9 P4 70.1(6)
C41 P4 C9 N5 160.3(5)
C7 P4 C9 N5 51.9(5)
Ni1 P4 C9 N5 -71.3(5)
C53 N5 C10 P3 154.5(4)
C9 N5 C10 P3 -68.0(6)
C35 P3 C10 N5 -153.1(4)
C8 P3 C10 N5 -49.2(5)
Ni1 P3 C10 N5 71.9(5)
C3 P1 C11 C12 166.3(5)
C5 P1 C11 C12 60.9(6)
Ni1 P1 C11 C12 -66.3(6)
C3 P1 C11 C16 -16.3(6)
C5 P1 C11 C16 -121.7(6)
Ni1 P1 C11 C16 111.1(5)
C16 C11 C12 C13 -0.9(10)
P1 C11 C12 C13 176.6(5)
C11 C12 C13 C14 1.3(10)
C12 C13 C14 C15 -1.2(10)
C13 C14 C15 C16 0.7(11)
C14 C15 C16 C11 -0.2(11)
C12 C11 C16 C15 0.3(10)
P1 C11 C16 C15 -177.1(5)
C4 P2 C17 C18 96.9(6)
C6 P2 C17 C18 -155.9(5)
Ni1 P2 C17 C18 -23.2(6)
C4 P2 C17 C22 -79.2(6)
C6 P2 C17 C22 28.0(6)
Ni1 P2 C17 C22 160.7(5)
C22 C17 C18 C19 -0.5(9)
P2 C17 C18 C19 -176.7(5)
C17 C18 C19 C20 -1.1(10)
C18 C19 C20 C21 2.0(10)
C19 C20 C21 C22 -1.4(11)
C20 C21 C22 C17 -0.2(11)
C18 C17 C22 C21 1.2(10)
P2 C17 C22 C21 177.4(5)
C4 N2 C23 C24 -125.1(7)
C3 N2 C23 C24 10.8(9)
C4 N2 C23 C28 55.5(8)
C3 N2 C23 C28 -168.6(6)
C28 C23 C24 C25 1.6(10)
N2 C23 C24 C25 -177.8(6)
C23 C24 C25 C26 -0.2(12)
C24 C25 C26 C27 -0.5(12)
C25 C26 C27 C28 -0.4(12)
C26 C27 C28 C23 1.9(11)
C24 C23 C28 C27 -2.6(10)
N2 C23 C28 C27 176.9(6)
C6 N3 C29 C34 168.3(6)
C5 N3 C29 C34 -53.2(8)
C6 N3 C29 C30 -5.3(9)
C5 N3 C29 C30 133.2(7)
C34 C29 C30 C31 -2.6(11)
N3 C29 C30 C31 171.1(6)
C29 C30 C31 C32 1.8(11)
C30 C31 C32 C33 0.2(12)
C31 C32 C33 C34 -1.6(12)
C30 C29 C34 C33 1.2(11)
N3 C29 C34 C33 -172.5(6)
C32 C33 C34 C29 0.8(11)
C8 P3 C35 C40 -123.3(6)
C10 P3 C35 C40 -18.6(7)
Ni1 P3 C35 C40 109.4(6)
C8 P3 C35 C36 54.6(6)
C10 P3 C35 C36 159.2(5)
Ni1 P3 C35 C36 -72.8(6)
C40 C35 C36 C37 2.5(10)
P3 C35 C36 C37 -175.4(5)
C35 C36 C37 C38 0.3(11)
C36 C37 C38 C39 -2.7(11)
C37 C38 C39 C40 2.3(11)
C38 C39 C40 C35 0.5(11)
C36 C35 C40 C39 -2.9(11)
P3 C35 C40 C39 174.9(6)
C9 P4 C41 C46 -85.3(6)
C7 P4 C41 C46 22.1(7)
Ni1 P4 C41 C46 153.3(5)
C9 P4 C41 C42 94.7(6)
C7 P4 C41 C42 -157.9(5)
Ni1 P4 C41 C42 -26.7(6)
C46 C41 C42 C43 -0.3(10)
P4 C41 C42 C43 179.7(5)
C41 C42 C43 C44 -0.8(10)
C42 C43 C44 C45 1.1(11)
C43 C44 C45 C46 -0.4(11)
C42 C41 C46 C45 1.1(11)
P4 C41 C46 C45 -178.9(6)
C44 C45 C46 C41 -0.8(12)
C7 N4 C47 C52 6.0(11)
C8 N4 C47 C52 139.4(9)
C7 N4 C47 C48 168.5(6)
C8 N4 C47 C48 -58.0(9)
C7 N4 C47 C52A -29.8(15)
C8 N4 C47 C52A 103.6(14)
C52 C47 C48 C49 -11.6(12)
N4 C47 C48 C49 -175.2(7)
C52A C47 C48 C49 23.0(16)
C47 C48 C49 C50 12.0(15)
C47 C48 C49 C50A -18.9(16)
C48 C49 C50 C51 -8(2)
C50A C49 C50 C51 79(3)
C49 C50 C51 C52 4(2)
C50 C51 C52 C47 -5(2)
C48 C47 C52 C51 8.5(15)
N4 C47 C52 C51 171.4(9)
C52A C47 C52 C51 -94(3)
C50 C49 C50A C51A -101(4)
C48 C49 C50A C51A 8(3)
C49 C50A C51A C52A 0(4)
C50A C51A C52A C47 4(4)
C52 C47 C52A C51A 79(3)
C48 C47 C52A C51A -15(3)
N4 C47 C52A C51A -177.0(18)
C10 N5 C53 C54 20.4(9)
C9 N5 C53 C54 -116.8(7)
C10 N5 C53 C58 -159.4(6)
C9 N5 C53 C58 63.4(8)
C58 C53 C54 C55 0.9(10)
N5 C53 C54 C55 -178.9(6)
C53 C54 C55 C56 -1.7(12)
C54 C55 C56 C57 1.0(13)
C55 C56 C57 C58 0.5(12)
C54 C53 C58 C57 0.5(10)
N5 C53 C58 C57 -179.7(6)
C56 C57 C58 C53 -1.3(11)
